data_7043718
loop_
_publ_author_name
'Ghosh, Pradyut'
'Santra, Saikat'
'Bej, Somnath'
'Nandi, Mandira'
'Mondal, Partha'

_publ_section_title
;
 Syntheses of metallo-pseudorotaxanes, rotaxane and post-synthetically
 functionalized rotaxane: a comprehensive spectroscopic study and dynamic
 properties
;
_journal_name_full 'Dalton Trans.'
_journal_paper_doi 10.1039/C7DT01364G
_journal_year 2017
_chemical_formula_moiety 'C42 H49 N7 O4 Zn, 2(Cl O4), 3(H2 O)'
_chemical_formula_sum 'C42 H55 Cl2 N7 O15 Zn'
_chemical_formula_weight 1034.20
_chemical_name_systematic
;
 ?
;
_space_group_crystal_system orthorhombic
_space_group_IT_number 61
_space_group_name_Hall '-P 2ac 2ab'
_space_group_name_H-M_alt 'P b c a'
_symmetry_space_group_name_Hall '-P 2ac 2ab'
_symmetry_space_group_name_H-M 'P b c a'
_atom_sites_solution_hydrogens geom
_audit_creation_method SHELXL-2013
_audit_update_record
;
2017-07-15 deposited with the CCDC.
2017-07-20 downloaded from the CCDC.
;
_cell_angle_alpha 90
_cell_angle_beta 90
_cell_angle_gamma 90
_cell_formula_units_Z 8
_cell_length_a 15.565(3)
_cell_length_b 19.148(3)
_cell_length_c 31.764(5)
_cell_measurement_reflns_used 9876
_cell_measurement_temperature 150(2)
_cell_measurement_theta_max 21.80
_cell_measurement_theta_min 2.22
_cell_volume 9467(3)
_computing_cell_refinement 'Bruker SAINT'
_computing_data_collection 'Bruker APEX2'
_computing_data_reduction 'Bruker SAINT'
_computing_molecular_graphics 'Bruker SHELXTL'
_computing_publication_material 'Bruker SHELXTL'
_computing_structure_refinement 'SHELXL-2013 (Sheldrick, 2013)'
_computing_structure_solution 'SHELXL-2014/6 (Sheldrick, 2014)'
_diffrn_ambient_temperature 150(2)
_diffrn_measured_fraction_theta_full 0.985
_diffrn_measured_fraction_theta_max 0.996
_diffrn_measurement_device_type 'Bruker APEX-II CCD'
_diffrn_measurement_method '\f and \w scans'
_diffrn_radiation_type MoK\a
_diffrn_radiation_wavelength 0.71073
_diffrn_reflns_av_R_equivalents 0.0967
_diffrn_reflns_av_unetI/netI 0.0418
_diffrn_reflns_Laue_measured_fraction_full 0.985
_diffrn_reflns_Laue_measured_fraction_max 0.996
_diffrn_reflns_limit_h_max 18
_diffrn_reflns_limit_h_min -18
_diffrn_reflns_limit_k_max 22
_diffrn_reflns_limit_k_min -22
_diffrn_reflns_limit_l_max 37
_diffrn_reflns_limit_l_min -37
_diffrn_reflns_number 109156
_diffrn_reflns_point_group_measured_fraction_full 0.985
_diffrn_reflns_point_group_measured_fraction_max 0.996
_diffrn_reflns_theta_full 25.242
_diffrn_reflns_theta_max 25.141
_diffrn_reflns_theta_min 1.282
_exptl_absorpt_coefficient_mu 0.707
_exptl_absorpt_correction_T_max 0.986
_exptl_absorpt_correction_T_min 0.975
_exptl_absorpt_correction_type multi-scan
_exptl_absorpt_process_details sadabs
_exptl_crystal_colour colorless
_exptl_crystal_density_diffrn 1.454
_exptl_crystal_description block
_exptl_crystal_F_000 4328
_exptl_crystal_size_max 0.06
_exptl_crystal_size_mid 0.03
_exptl_crystal_size_min 0.02
_refine_diff_density_max 1.284
_refine_diff_density_min -0.531
_refine_diff_density_rms 0.079
_refine_ls_extinction_method none
_refine_ls_goodness_of_fit_ref 1.018
_refine_ls_hydrogen_treatment constr
_refine_ls_matrix_type full
_refine_ls_number_parameters 606
_refine_ls_number_reflns 8443
_refine_ls_number_restraints 0
_refine_ls_restrained_S_all 1.018
_refine_ls_R_factor_all 0.0937
_refine_ls_R_factor_gt 0.0643
_refine_ls_shift/su_max 0.001
_refine_ls_shift/su_mean 0.000
_refine_ls_structure_factor_coef Fsqd
_refine_ls_weighting_details 'w=1/[\s^2^(Fo^2^)+(0.1099P)^2^+13.4803P] where P=(Fo^2^+2Fc^2^)/3'
_refine_ls_weighting_scheme calc
_refine_ls_wR_factor_gt 0.1769
_refine_ls_wR_factor_ref 0.2001
_reflns_Friedel_coverage 0.000
_reflns_number_gt 5917
_reflns_number_total 8443
_reflns_threshold_expression 'I > 2\s(I)'
_cod_data_source_file c7dt01364g2.cif
_cod_data_source_block MC_ZnII_L2
_cod_database_code 7043718
_shelx_space_group_comment
;
The symmetry employed for this shelxl refinement is uniquely defined
by the following loop, which should always be used as a source of
symmetry information in preference to the above space-group names.
They are only intended as comments.
;
_shelxl_version_number 2013-4

loop_
_space_group_symop_operation_xyz
'x, y, z'
'-x+1/2, -y, z+1/2'
'-x, y+1/2, -z+1/2'
'x+1/2, -y+1/2, -z'
'-x, -y, -z'
'x-1/2, y, -z-1/2'
'x, -y-1/2, z-1/2'
'-x-1/2, y-1/2, z'

loop_
_atom_site_label
_atom_site_type_symbol
_atom_site_fract_x
_atom_site_fract_y
_atom_site_fract_z
_atom_site_U_iso_or_equiv
_atom_site_adp_type
_atom_site_occupancy
_atom_site_site_symmetry_order
_atom_site_calc_flag
_atom_site_refinement_flags_posn
_atom_site_refinement_flags_adp
Zn1 Zn 0.33056(3) 0.86980(3) 0.37336(2) 0.04171(18) Uani 1 1 d . .
Cl2 Cl 0.78452(8) 0.80865(7) 0.28825(4) 0.0613(3) Uani 1 1 d . .
Cl1 Cl 0.23386(10) 0.57425(8) 0.44990(6) 0.0882(5) Uani 1 1 d . .
C16 C 0.4205(3) 0.7628(2) 0.44952(13) 0.0440(10) Uani 1 1 d . .
O1 O 0.6863(2) 0.75688(19) 0.45485(10) 0.0587(9) Uani 1 1 d . .
C13 C 0.5991(3) 0.7537(2) 0.45269(13) 0.0472(11) Uani 1 1 d . .
C14 C 0.5530(3) 0.7078(2) 0.42773(14) 0.0476(11) Uani 1 1 d . .
H14 H 0.5811 0.6738 0.4120 0.057 Uiso 1 1 calc R U
C15 C 0.4643(3) 0.7133(2) 0.42650(14) 0.0451(10) Uani 1 1 d . .
H15 H 0.4333 0.6827 0.4096 0.054 Uiso 1 1 calc R U
C5 C 0.9454(3) 0.9709(2) 0.37214(13) 0.0468(11) Uani 1 1 d . .
C2 C 1.0013(3) 0.9423(3) 0.45310(15) 0.0539(12) Uani 1 1 d . .
H2 H 1.0210 0.9327 0.4801 0.065 Uiso 1 1 calc R U
C11 C 0.8274(3) 0.7421(3) 0.42563(16) 0.0551(12) Uani 1 1 d . .
C18 C 0.5558(3) 0.8017(2) 0.47713(14) 0.0513(11) Uani 1 1 d . .
H18 H 0.5864 0.8316 0.4946 0.062 Uiso 1 1 calc R U
C19 C 0.3245(3) 0.7678(2) 0.44699(16) 0.0535(12) Uani 1 1 d . .
H19A H 0.3035 0.7338 0.4268 0.064 Uiso 1 1 calc R U
H19B H 0.3001 0.7563 0.4742 0.064 Uiso 1 1 calc R U
C4 C 0.9220(3) 0.9092(2) 0.39229(14) 0.0471(11) Uani 1 1 d . .
H4 H 0.8871 0.8772 0.3784 0.057 Uiso 1 1 calc R U
C3 C 0.9501(3) 0.8949(2) 0.43273(14) 0.0471(10) Uani 1 1 d . .
C6 C 0.9955(3) 1.0179(2) 0.39343(16) 0.0539(12) Uani 1 1 d . .
H6 H 1.0106 1.0598 0.3806 0.065 Uiso 1 1 calc R U
C17 C 0.4684(3) 0.8055(2) 0.47585(14) 0.0510(11) Uani 1 1 d . .
H17 H 0.4403 0.8375 0.4930 0.061 Uiso 1 1 calc R U
C8 C 0.9172(3) 0.9849(3) 0.32784(15) 0.0594(13) Uani 1 1 d . .
H8A H 0.9520 1.0224 0.3164 0.071 Uiso 1 1 calc R U
H8B H 0.9278 0.9436 0.3110 0.071 Uiso 1 1 calc R U
C26 C 0.5483(3) 0.9635(3) 0.28443(14) 0.0559(12) Uani 1 1 d . .
H26 H 0.5857 0.9335 0.2705 0.067 Uiso 1 1 calc R U
C25 C 0.4601(4) 0.9521(3) 0.28339(15) 0.0608(14) Uani 1 1 d . .
H25 H 0.4388 0.9141 0.2685 0.073 Uiso 1 1 calc R U
C21 C 0.1611(3) 0.8071(3) 0.39825(19) 0.0677(15) Uani 1 1 d . .
H21A H 0.1683 0.7570 0.4014 0.081 Uiso 1 1 calc R U
H21B H 0.1000 0.8168 0.3971 0.081 Uiso 1 1 calc R U
C1 C 1.0238(3) 1.0039(3) 0.43373(17) 0.0630(14) Uani 1 1 d . .
H1 H 1.0580 1.0361 0.4478 0.076 Uiso 1 1 calc R U
C27 C 0.5793(3) 1.0201(3) 0.30653(15) 0.0539(12) Uani 1 1 d . .
C9 C 0.7998(3) 1.0673(3) 0.33588(16) 0.0563(12) Uani 1 1 d . .
C10 C 0.7051(4) 1.0799(3) 0.33160(17) 0.0623(13) Uani 1 1 d . .
H10A H 0.6787 1.0805 0.3593 0.075 Uiso 1 1 calc R U
H10B H 0.6953 1.1250 0.3185 0.075 Uiso 1 1 calc R U
C24 C 0.4035(3) 0.9958(3) 0.30388(17) 0.0613(13) Uani 1 1 d . .
C22 C 0.1842(3) 0.9544(3) 0.3499(2) 0.0745(17) Uani 1 1 d . .
H22A H 0.1576 0.9901 0.3326 0.089 Uiso 1 1 calc R U
H22B H 0.1656 0.9613 0.3788 0.089 Uiso 1 1 calc R U
C23 C 0.3096(4) 0.9803(4) 0.30396(19) 0.0761(17) Uani 1 1 d . .
H23A H 0.2979 0.9420 0.2847 0.091 Uiso 1 1 calc R U
H23B H 0.2782 1.0209 0.2942 0.091 Uiso 1 1 calc R U
C7 C 0.9305(3) 0.8266(3) 0.45389(16) 0.0614(13) Uani 1 1 d . .
H7A H 0.9713 0.7920 0.4440 0.074 Uiso 1 1 calc R U
H7B H 0.9393 0.8322 0.4839 0.074 Uiso 1 1 calc R U
C29 C 0.4373(4) 1.0529(3) 0.32457(19) 0.0680(14) Uani 1 1 d . .
H29 H 0.3999 1.0840 0.3376 0.082 Uiso 1 1 calc R U
C28 C 0.5236(4) 1.0655(3) 0.32652(18) 0.0638(14) Uani 1 1 d . .
H28 H 0.5446 1.1040 0.3411 0.077 Uiso 1 1 calc R U
C20 C 0.1991(3) 0.8432(3) 0.43563(17) 0.0637(14) Uani 1 1 d . .
H20A H 0.1813 0.8918 0.4358 0.076 Uiso 1 1 calc R U
H20B H 0.1783 0.8215 0.4613 0.076 Uiso 1 1 calc R U
C36 C 0.5203(3) 0.8705(2) 0.37289(12) 0.0398(9) Uani 1 1 d . .
C31 C 0.4939(3) 0.8120(2) 0.34547(12) 0.0396(9) Uani 1 1 d . .
C40 C 0.4758(3) 0.9605(2) 0.41574(15) 0.0536(12) Uani 1 1 d . .
H40 H 0.4308 0.9860 0.4274 0.064 Uiso 1 1 calc R U
C39 C 0.5583(3) 0.9795(3) 0.42591(16) 0.0556(12) Uani 1 1 d . .
C35 C 0.3811(3) 0.7476(2) 0.31921(14) 0.0518(11) Uani 1 1 d . .
H35 H 0.3222 0.7406 0.3167 0.062 Uiso 1 1 calc R U
C33 C 0.4361(4) 0.7007(2) 0.29961(14) 0.0559(13) Uani 1 1 d . .
C32 C 0.5218(4) 0.7134(3) 0.30299(15) 0.0617(14) Uani 1 1 d . .
H32 H 0.5605 0.6841 0.2894 0.074 Uiso 1 1 calc R U
C37 C 0.6056(3) 0.8871(3) 0.38141(14) 0.0510(11) Uani 1 1 d . .
H37 H 0.6499 0.8618 0.3690 0.061 Uiso 1 1 calc R U
C38 C 0.6236(3) 0.9410(3) 0.40826(16) 0.0563(12) Uani 1 1 d . .
H38 H 0.6804 0.9518 0.4146 0.068 Uiso 1 1 calc R U
C30 C 0.5519(3) 0.7686(3) 0.32615(14) 0.0522(12) Uani 1 1 d . .
H30 H 0.6106 0.7766 0.3287 0.063 Uiso 1 1 calc R U
C41 C 0.5741(4) 1.0410(3) 0.4549(2) 0.0812(18) Uani 1 1 d . .
H41A H 0.5825 1.0825 0.4383 0.122 Uiso 1 1 calc R U
H41B H 0.6243 1.0324 0.4716 0.122 Uiso 1 1 calc R U
H41C H 0.5253 1.0473 0.4730 0.122 Uiso 1 1 calc R U
C34 C 0.3990(5) 0.6402(3) 0.2757(2) 0.094(2) Uani 1 1 d . .
H34A H 0.3988 0.6507 0.2461 0.140 Uiso 1 1 calc R U
H34B H 0.3412 0.6318 0.2850 0.140 Uiso 1 1 calc R U
H34C H 0.4332 0.5993 0.2806 0.140 Uiso 1 1 calc R U
N2 N 0.4562(2) 0.90743(18) 0.38997(11) 0.0424(8) Uani 1 1 d . .
N1 N 0.4088(2) 0.80194(18) 0.34137(11) 0.0416(8) Uani 1 1 d . .
N4 N 0.8277(3) 1.0038(2) 0.32405(13) 0.0573(10) Uani 1 1 d . .
H4A H 0.7917 0.9740 0.3141 0.069 Uiso 1 1 calc R U
N3 N 0.8447(3) 0.8001(2) 0.44711(13) 0.0564(10) Uani 1 1 d . .
H3 H 0.8023 0.8231 0.4576 0.068 Uiso 1 1 calc R U
O2 O 0.6671(2) 1.02625(19) 0.30663(12) 0.0647(9) Uani 1 1 d . .
C42 C 0.7366(3) 0.7171(3) 0.42507(16) 0.0585(12) Uani 1 1 d . .
H42A H 0.7129 0.7225 0.3970 0.070 Uiso 1 1 calc R U
H42B H 0.7347 0.6680 0.4324 0.070 Uiso 1 1 calc R U
O4 O 0.8824(3) 0.7081(2) 0.40697(14) 0.0789(11) Uani 1 1 d . .
O3 O 0.8464(3) 1.1121(2) 0.35026(14) 0.0772(11) Uani 1 1 d . .
N5 N 0.2944(2) 0.83905(19) 0.43421(12) 0.0477(9) Uani 1 1 d . .
H5 H 0.3177 0.8731 0.4543 0.057 Uiso 1 1 calc R U
N6 N 0.2014(2) 0.8297(2) 0.35849(13) 0.0557(10) Uani 1 1 d . .
H6A H 0.2077 0.7887 0.3402 0.067 Uiso 1 1 calc R U
C1C C 0.1566(3) 0.8837(3) 0.3351(2) 0.0723(16) Uani 1 1 d . .
H7C H 0.0951 0.8785 0.3389 0.087 Uiso 1 1 calc R U
H7D H 0.1691 0.8789 0.3053 0.087 Uiso 1 1 calc R U
N8 N 0.2793(2) 0.9609(2) 0.34745(13) 0.0568(10) Uani 1 1 d . .
H8 H 0.2957 0.9994 0.3662 0.068 Uiso 1 1 calc R U
O7 O 0.8733(3) 0.8126(3) 0.27762(16) 0.1055(15) Uani 1 1 d . .
O6 O 0.7428(5) 0.8671(4) 0.2779(4) 0.222(5) Uani 1 1 d . .
O5 O 0.7762(4) 0.8049(5) 0.33176(16) 0.166(3) Uani 1 1 d . .
O8 O 0.7453(4) 0.7517(4) 0.2716(2) 0.165(3) Uani 1 1 d . .
O11 O 0.2284(3) 0.5020(2) 0.4465(2) 0.1211(19) Uani 1 1 d . .
O12 O 0.2851(5) 0.5968(3) 0.4813(3) 0.186(4) Uani 1 1 d . .
O10 O 0.1555(4) 0.6063(4) 0.4457(3) 0.169(3) Uani 1 1 d . .
O9 O 0.2812(6) 0.5953(4) 0.4107(3) 0.184(3) Uani 1 1 d . .
O14 O 0.6577(3) 0.7090(3) 0.19547(16) 0.1026(15) Uani 1 1 d . .
O13 O 0.9921(3) 0.7465(3) 0.33593(17) 0.1043(15) Uani 1 1 d . .
O15 O 0.3054(5) 0.4536(4) 0.5401(3) 0.200(4) Uani 1 1 d . .

loop_
_atom_site_aniso_label
_atom_site_aniso_U_11
_atom_site_aniso_U_22
_atom_site_aniso_U_33
_atom_site_aniso_U_23
_atom_site_aniso_U_13
_atom_site_aniso_U_12
Zn1 0.0359(3) 0.0424(3) 0.0469(3) -0.0035(2) 0.0015(2) 0.0043(2)
Cl2 0.0619(8) 0.0614(8) 0.0606(8) -0.0082(6) 0.0075(6) -0.0014(6)
Cl1 0.0615(9) 0.0676(9) 0.1356(15) -0.0405(9) -0.0038(9) 0.0006(7)
C16 0.052(3) 0.038(2) 0.042(2) 0.0097(19) 0.000(2) -0.0027(19)
O1 0.050(2) 0.071(2) 0.054(2) -0.0109(17) -0.0019(15) -0.0048(16)
C13 0.051(3) 0.050(3) 0.040(2) 0.004(2) -0.004(2) -0.005(2)
C14 0.058(3) 0.039(2) 0.046(3) -0.0004(19) -0.004(2) -0.001(2)
C15 0.053(3) 0.040(2) 0.043(2) 0.0039(19) -0.009(2) -0.006(2)
C5 0.045(2) 0.052(3) 0.043(2) -0.004(2) 0.008(2) 0.002(2)
C2 0.047(3) 0.070(3) 0.045(3) -0.009(2) 0.000(2) -0.002(2)
C11 0.054(3) 0.055(3) 0.056(3) 0.007(2) -0.003(2) 0.006(2)
C18 0.060(3) 0.049(3) 0.045(3) -0.005(2) -0.002(2) -0.012(2)
C19 0.057(3) 0.046(3) 0.057(3) 0.005(2) 0.007(2) -0.002(2)
C4 0.046(3) 0.053(3) 0.043(2) -0.004(2) -0.002(2) -0.006(2)
C3 0.042(2) 0.056(3) 0.044(2) -0.001(2) 0.006(2) -0.001(2)
C6 0.051(3) 0.047(3) 0.064(3) -0.008(2) 0.012(2) -0.010(2)
C17 0.061(3) 0.044(2) 0.048(3) -0.008(2) 0.007(2) 0.001(2)
C8 0.062(3) 0.065(3) 0.052(3) 0.004(2) 0.010(2) -0.003(3)
C26 0.066(3) 0.060(3) 0.042(3) 0.007(2) -0.005(2) -0.001(2)
C25 0.073(4) 0.067(3) 0.042(3) 0.015(2) -0.015(2) -0.016(3)
C21 0.036(3) 0.074(4) 0.093(4) -0.001(3) 0.004(3) -0.002(2)
C1 0.060(3) 0.066(3) 0.063(3) -0.020(3) 0.002(3) -0.012(3)
C27 0.059(3) 0.051(3) 0.051(3) 0.014(2) -0.005(2) -0.009(2)
C9 0.063(3) 0.054(3) 0.052(3) 0.008(2) -0.001(2) -0.009(3)
C10 0.069(3) 0.052(3) 0.066(3) 0.002(2) -0.007(3) -0.009(3)
C24 0.059(3) 0.065(3) 0.059(3) 0.022(3) -0.005(3) -0.006(3)
C22 0.045(3) 0.074(4) 0.105(5) 0.015(3) 0.002(3) 0.016(3)
C23 0.060(3) 0.097(4) 0.072(4) 0.028(3) -0.013(3) -0.003(3)
C7 0.052(3) 0.074(3) 0.058(3) 0.010(3) -0.007(2) -0.007(3)
C29 0.067(4) 0.054(3) 0.084(4) 0.014(3) 0.004(3) 0.006(3)
C28 0.068(4) 0.044(3) 0.080(4) 0.005(3) 0.000(3) -0.005(2)
C20 0.050(3) 0.072(3) 0.069(3) 0.005(3) 0.018(3) 0.009(3)
C36 0.042(2) 0.041(2) 0.036(2) 0.0080(18) 0.0028(18) 0.0041(18)
C31 0.038(2) 0.047(2) 0.034(2) 0.0063(18) 0.0015(17) 0.0086(19)
C40 0.054(3) 0.048(3) 0.058(3) -0.005(2) 0.004(2) -0.001(2)
C39 0.057(3) 0.052(3) 0.058(3) 0.001(2) -0.001(2) -0.009(2)
C35 0.057(3) 0.051(3) 0.047(3) -0.006(2) -0.008(2) 0.008(2)
C33 0.076(4) 0.049(3) 0.043(3) -0.009(2) -0.008(2) 0.019(2)
C32 0.076(4) 0.061(3) 0.048(3) -0.003(2) 0.005(3) 0.028(3)
C37 0.044(3) 0.059(3) 0.050(3) 0.008(2) 0.000(2) -0.001(2)
C38 0.044(3) 0.064(3) 0.061(3) 0.010(3) -0.005(2) -0.012(2)
C30 0.046(3) 0.066(3) 0.044(3) -0.001(2) 0.004(2) 0.015(2)
C41 0.083(4) 0.072(4) 0.089(4) -0.023(3) -0.005(3) -0.018(3)
C34 0.116(6) 0.068(4) 0.097(5) -0.039(3) -0.030(4) 0.025(4)
N2 0.040(2) 0.0408(19) 0.046(2) 0.0006(16) 0.0013(16) 0.0023(16)
N1 0.043(2) 0.044(2) 0.0385(19) -0.0018(16) -0.0042(15) 0.0067(16)
N4 0.063(3) 0.053(2) 0.056(2) 0.0008(19) -0.008(2) -0.007(2)
N3 0.058(3) 0.057(2) 0.055(2) 0.006(2) 0.0071(19) -0.004(2)
O2 0.059(2) 0.061(2) 0.074(2) -0.0055(18) -0.0052(18) -0.0084(17)
C42 0.054(3) 0.061(3) 0.061(3) -0.004(2) 0.000(2) 0.001(2)
O4 0.061(2) 0.078(3) 0.098(3) -0.013(2) 0.002(2) 0.010(2)
O3 0.070(3) 0.058(2) 0.103(3) -0.004(2) -0.010(2) -0.0166(19)
N5 0.046(2) 0.049(2) 0.049(2) -0.0055(17) 0.0077(17) 0.0018(17)
N6 0.039(2) 0.060(3) 0.068(3) -0.009(2) 0.0001(19) -0.0013(19)
C1C 0.044(3) 0.087(4) 0.086(4) 0.011(3) -0.016(3) -0.002(3)
N8 0.046(2) 0.053(2) 0.071(3) 0.006(2) -0.005(2) 0.0054(19)
O7 0.072(3) 0.131(4) 0.114(4) -0.003(3) 0.037(3) -0.009(3)
O6 0.132(6) 0.129(5) 0.405(14) 0.110(7) -0.007(7) 0.030(5)
O5 0.090(4) 0.335(10) 0.074(3) -0.027(5) 0.019(3) -0.033(5)
O8 0.124(5) 0.153(5) 0.218(7) -0.108(5) 0.041(5) -0.043(4)
O11 0.103(4) 0.074(3) 0.187(6) -0.045(3) 0.008(4) -0.017(3)
O12 0.201(7) 0.131(5) 0.226(8) -0.076(5) -0.119(7) -0.002(5)
O10 0.104(4) 0.169(6) 0.235(8) -0.092(6) -0.032(5) 0.060(4)
O9 0.192(8) 0.127(5) 0.232(9) -0.004(5) 0.090(7) -0.014(5)
O14 0.103(4) 0.101(3) 0.104(4) 0.005(3) 0.003(3) -0.024(3)
O13 0.085(3) 0.098(3) 0.131(4) -0.009(3) 0.007(3) -0.001(3)
O15 0.141(6) 0.172(7) 0.286(11) 0.044(7) -0.034(6) -0.023(5)

loop_
_atom_type_symbol
_atom_type_description
_atom_type_scat_dispersion_real
_atom_type_scat_dispersion_imag
_atom_type_scat_source
C C 0.0033 0.0016 'International Tables Vol C Tables 4.2.6.8 and 6.1.1.4'
H H 0.0000 0.0000 'International Tables Vol C Tables 4.2.6.8 and 6.1.1.4'
N N 0.0061 0.0033 'International Tables Vol C Tables 4.2.6.8 and 6.1.1.4'
O O 0.0106 0.0060 'International Tables Vol C Tables 4.2.6.8 and 6.1.1.4'
Cl Cl 0.1484 0.1585 'International Tables Vol C Tables 4.2.6.8 and 6.1.1.4'
Zn Zn 0.2839 1.4301 'International Tables Vol C Tables 4.2.6.8 and 6.1.1.4'

loop_
_geom_angle_atom_site_label_1
_geom_angle_atom_site_label_2
_geom_angle_atom_site_label_3
_geom_angle
N1 Zn1 N8 124.15(15)
N1 Zn1 N5 115.98(14)
N8 Zn1 N5 119.69(15)
N1 Zn1 N2 78.11(14)
N8 Zn1 N2 99.45(14)
N5 Zn1 N2 96.43(14)
N1 Zn1 N6 102.38(15)
N8 Zn1 N6 81.85(16)
N5 Zn1 N6 81.65(16)
N2 Zn1 N6 178.05(15)
O6 Cl2 O8 111.0(6)
O6 Cl2 O5 104.1(6)
O8 Cl2 O5 107.7(5)
O6 Cl2 O7 111.7(4)
O8 Cl2 O7 112.7(3)
O5 Cl2 O7 109.2(3)
O12 Cl1 O10 117.0(5)
O12 Cl1 O11 114.4(4)
O10 Cl1 O11 112.6(4)
O12 Cl1 O9 103.7(6)
O10 Cl1 O9 103.6(6)
O11 Cl1 O9 103.4(4)
C15 C16 C17 117.3(4)
C15 C16 C19 120.6(4)
C17 C16 C19 122.0(4)
C13 O1 C42 118.9(4)
O1 C13 C18 115.4(4)
O1 C13 C14 125.1(4)
C18 C13 C14 119.4(4)
C13 C14 C15 119.0(4)
C16 C15 C14 122.1(4)
C6 C5 C4 118.7(4)
C6 C5 C8 120.8(4)
C4 C5 C8 120.5(4)
C3 C2 C1 120.3(5)
O4 C11 N3 123.4(5)
O4 C11 C42 119.0(5)
N3 C11 C42 117.7(5)
C17 C18 C13 120.5(4)
N5 C19 C16 112.6(4)
C3 C4 C5 120.8(4)
C2 C3 C4 119.4(4)
C2 C3 C7 118.9(4)
C4 C3 C7 121.6(4)
C5 C6 C1 120.7(5)
C18 C17 C16 121.5(4)
N4 C8 C5 113.9(4)
C27 C26 C25 118.8(5)
C24 C25 C26 121.7(5)
N6 C21 C20 112.1(4)
C2 C1 C6 120.1(5)
O2 C27 C26 114.6(5)
O2 C27 C28 124.8(5)
C26 C27 C28 120.6(5)
O3 C9 N4 123.6(5)
O3 C9 C10 120.4(5)
N4 C9 C10 115.9(4)
O2 C10 C9 110.0(4)
C25 C24 C29 117.5(5)
C25 C24 C23 120.5(5)
C29 C24 C23 122.0(6)
N8 C22 C1C 110.2(5)
C24 C23 N8 110.9(4)
N3 C7 C3 115.3(4)
C28 C29 C24 122.4(5)
C29 C28 C27 119.1(5)
N5 C20 C21 110.2(4)
N2 C36 C37 120.7(4)
N2 C36 C31 115.7(4)
C37 C36 C31 123.6(4)
N1 C31 C30 121.2(4)
N1 C31 C36 116.1(4)
C30 C31 C36 122.7(4)
N2 C40 C39 123.8(5)
C40 C39 C38 117.0(5)
C40 C39 C41 120.0(5)
C38 C39 C41 123.0(5)
N1 C35 C33 123.1(5)
C32 C33 C35 117.0(5)
C32 C33 C34 123.7(5)
C35 C33 C34 119.3(5)
C33 C32 C30 121.0(4)
C38 C37 C36 119.3(5)
C37 C38 C39 120.4(5)
C31 C30 C32 118.8(5)
C36 N2 C40 118.7(4)
C36 N2 Zn1 113.6(3)
C40 N2 Zn1 127.6(3)
C35 N1 C31 118.8(4)
C35 N1 Zn1 124.6(3)
C31 N1 Zn1 116.5(3)
C9 N4 C8 120.9(4)
C11 N3 C7 123.8(4)
C27 O2 C10 118.4(4)
O1 C42 C11 109.7(4)
C20 N5 C19 110.6(4)
C20 N5 Zn1 106.3(3)
C19 N5 Zn1 114.9(3)
C1C N6 C21 116.3(4)
C1C N6 Zn1 107.4(3)
C21 N6 Zn1 107.9(3)
N6 C1C C22 110.2(4)
C22 N8 C23 112.4(4)
C22 N8 Zn1 106.8(3)
C23 N8 Zn1 116.6(3)

loop_
_geom_bond_atom_site_label_1
_geom_bond_atom_site_label_2
_geom_bond_distance
Zn1 N1 2.050(3)
Zn1 N8 2.088(4)
Zn1 N5 2.097(4)
Zn1 N2 2.150(4)
Zn1 N6 2.204(4)
Cl2 O6 1.335(6)
Cl2 O8 1.356(5)
Cl2 O5 1.390(5)
Cl2 O7 1.424(4)
Cl1 O12 1.348(6)
Cl1 O10 1.372(6)
Cl1 O11 1.390(5)
Cl1 O9 1.503(7)
C16 C15 1.377(6)
C16 C17 1.388(6)
C16 C19 1.499(6)
O1 C13 1.361(5)
O1 C42 1.445(6)
C13 C18 1.379(6)
C13 C14 1.384(6)
C14 C15 1.386(6)
C5 C6 1.370(6)
C5 C4 1.392(6)
C5 C8 1.498(7)
C2 C3 1.370(6)
C2 C1 1.376(7)
C11 O4 1.228(6)
C11 N3 1.330(7)
C11 C42 1.492(7)
C18 C17 1.362(7)
C19 N5 1.498(6)
C4 C3 1.384(6)
C3 C7 1.501(7)
C6 C1 1.380(7)
C8 N4 1.445(6)
C26 C27 1.379(7)
C26 C25 1.391(7)
C25 C24 1.378(8)
C21 N6 1.475(7)
C21 C20 1.496(8)
C27 O2 1.371(6)
C27 C28 1.382(7)
C9 O3 1.213(6)
C9 N4 1.343(6)
C9 C10 1.500(7)
C10 O2 1.427(6)
C24 C29 1.381(8)
C24 C23 1.492(8)
C22 N8 1.487(6)
C22 C1C 1.497(8)
C23 N8 1.506(7)
C7 N3 1.446(6)
C29 C28 1.367(8)
C20 N5 1.487(6)
C36 N2 1.338(5)
C36 C37 1.392(6)
C36 C31 1.476(6)
C31 N1 1.345(5)
C31 C30 1.372(6)
C40 N2 1.340(6)
C40 C39 1.373(7)
C39 C38 1.375(7)
C39 C41 1.516(7)
C35 N1 1.328(6)
C35 C33 1.388(6)
C33 C32 1.360(8)
C33 C34 1.501(7)
C32 C30 1.372(7)
C37 C38 1.368(7)
N6 C1C 1.452(7)
